data_7055941
loop_
_publ_author_name
'Levason, William'
'Pugh, David'
'Reid, Gillian'

_publ_section_title
;
 Imidazolium-based ionic liquids with large weakly coordinating anions
;
_journal_issue 4
_journal_name_full 'New J. Chem.'
_journal_page_first 1677
_journal_paper_doi 10.1039/C6NJ03674K
_journal_volume 41
_journal_year 2017
_chemical_formula_moiety 'C32 H12 B F24, C27 H37 N2'
_chemical_formula_sum 'C59 H49 B F24 N2'
_chemical_formula_weight 1252.81
_chemical_name_systematic
;
 ?
;
_space_group_crystal_system monoclinic
_space_group_IT_number 14
_space_group_name_Hall '-P 2yn'
_space_group_name_H-M_alt 'P 1 21/n 1'
_symmetry_space_group_name_Hall '-P 2yn'
_symmetry_space_group_name_H-M 'P 1 21/n 1'
_atom_sites_solution_hydrogens geom
_audit_creation_method SHELXL-2013
_audit_update_record
;
2016-11-01 deposited with the CCDC.
2017-01-16 downloaded from the CCDC.
;
_cell_angle_alpha 90
_cell_angle_beta 118.318(2)
_cell_angle_gamma 90
_cell_formula_units_Z 4
_cell_length_a 18.685(3)
_cell_length_b 17.676(2)
_cell_length_c 19.680(3)
_cell_measurement_reflns_used 13247
_cell_measurement_temperature 100(2)
_cell_measurement_theta_max 27.6
_cell_measurement_theta_min 2.3
_cell_volume 5722.0(14)
_computing_cell_refinement
;
CrystalClear-SM Expert 2.1 b29 (Rigaku, 2013)
;
_computing_data_collection
;
CrystalClear-SM Expert 2.1 b29 (Rigaku, 2013)
;
_computing_data_reduction
;
CrystalClear-SM Expert 2.1 b29 (Rigaku, 2013)
;
_computing_molecular_graphics 'ORTEP-III (Farrugia, 1997)'
_computing_structure_refinement 'SHELXL-2013 (Sheldrick, 2013)'
_computing_structure_solution SUPERFLIP
_diffrn_ambient_temperature 100(2)
_diffrn_detector 'CCD plate'
_diffrn_detector_area_resol_mean 28.5714
_diffrn_detector_type 'Rigaku HG Saturn724+ (2x2 bin mode)'
_diffrn_measured_fraction_theta_full 0.998
_diffrn_measured_fraction_theta_max 0.998
_diffrn_measurement_device 'four-circle \k diffractometer'
_diffrn_measurement_device_type 'Rigaku AFC12 (Right)'
_diffrn_measurement_method 'profile data from \w-scans'
_diffrn_measurement_specimen_support 'MiTeGen micromount'
_diffrn_radiation_collimation 'Confocal mirrors, VHF Varimax '
_diffrn_radiation_type MoK\a
_diffrn_radiation_wavelength 0.71075
_diffrn_reflns_av_R_equivalents 0.0632
_diffrn_reflns_av_unetI/netI 0.0605
_diffrn_reflns_Laue_measured_fraction_full 0.998
_diffrn_reflns_Laue_measured_fraction_max 0.998
_diffrn_reflns_limit_h_max 23
_diffrn_reflns_limit_h_min -23
_diffrn_reflns_limit_k_max 20
_diffrn_reflns_limit_k_min -22
_diffrn_reflns_limit_l_max 24
_diffrn_reflns_limit_l_min -24
_diffrn_reflns_number 36828
_diffrn_reflns_point_group_measured_fraction_full 0.998
_diffrn_reflns_point_group_measured_fraction_max 0.998
_diffrn_reflns_theta_full 26.000
_diffrn_reflns_theta_max 26.372
_diffrn_reflns_theta_min 3.100
_diffrn_source 'Rotating Anode'
_diffrn_source_current 55.0
_diffrn_source_power 2.475
_diffrn_source_voltage 45.0
_exptl_absorpt_coefficient_mu 0.139
_exptl_absorpt_correction_T_max 1.000
_exptl_absorpt_correction_T_min 0.326
_exptl_absorpt_correction_type multi-scan
_exptl_absorpt_process_details 'CrystalClear-SM Expert 2.1 b29 (Rigaku, 2013)'
_exptl_crystal_colour colourless
_exptl_crystal_density_diffrn 1.454
_exptl_crystal_description block
_exptl_crystal_F_000 2552
_exptl_crystal_size_max 0.140
_exptl_crystal_size_mid 0.130
_exptl_crystal_size_min 0.110
_refine_diff_density_max 0.580
_refine_diff_density_min -0.447
_refine_diff_density_rms 0.051
_refine_ls_extinction_method none
_refine_ls_goodness_of_fit_ref 0.988
_refine_ls_hydrogen_treatment constr
_refine_ls_matrix_type full
_refine_ls_number_parameters 811
_refine_ls_number_reflns 11675
_refine_ls_number_restraints 12
_refine_ls_restrained_S_all 0.992
_refine_ls_R_factor_all 0.0707
_refine_ls_R_factor_gt 0.0454
_refine_ls_shift/su_max 0.000
_refine_ls_shift/su_mean 0.000
_refine_ls_structure_factor_coef Fsqd
_refine_ls_weighting_details 'w=1/[\s^2^(Fo^2^)+(0.0600P)^2^] where P=(Fo^2^+2Fc^2^)/3'
_refine_ls_weighting_scheme calc
_refine_ls_wR_factor_gt 0.1103
_refine_ls_wR_factor_ref 0.1206
_reflns_Friedel_coverage 0.000
_reflns_number_gt 8183
_reflns_number_total 11675
_reflns_threshold_expression 'I > 2\s(I)'
_cod_data_source_file c6nj03674k2.cif
_cod_data_source_block shelx
_cod_depositor_comments 'Adding full bibliography for 7055936--7055943.cif.'
_cod_original_cell_volume 5722.1(15)
_cod_database_code 7055941
_shelx_space_group_comment
;
The symmetry employed for this shelxl refinement is uniquely defined
by the following loop, which should always be used as a source of
symmetry information in preference to the above space-group names.
They are only intended as comments.
;
_shelx_estimated_absorpt_t_min 0.981
_shelx_estimated_absorpt_t_max 0.985
_shelxl_version_number 2013-4

loop_
_space_group_symop_operation_xyz
'x, y, z'
'-x+1/2, y+1/2, -z+1/2'
'-x, -y, -z'
'x-1/2, -y-1/2, z-1/2'

loop_
_atom_site_label
_atom_site_type_symbol
_atom_site_fract_x
_atom_site_fract_y
_atom_site_fract_z
_atom_site_U_iso_or_equiv
_atom_site_adp_type
_atom_site_occupancy
_atom_site_site_symmetry_order
_atom_site_calc_flag
_atom_site_refinement_flags_posn
_atom_site_refinement_flags_adp
_atom_site_refinement_flags_occupancy
_atom_site_disorder_assembly
_atom_site_disorder_group
C1 C -0.03351(11) -0.04408(11) 0.31699(9) 0.0226(4) Uani 1 1 d . . . . .
C2 C 0.00675(11) -0.10985(11) 0.35597(10) 0.0248(4) Uani 1 1 d . . . . .
C3 C 0.00008(12) -0.12816(11) 0.42157(10) 0.0272(4) Uani 1 1 d . . . . .
H3 H 0.0263 -0.1722 0.4503 0.033 Uiso 1 1 calc R U . . .
C4 C -0.04446(12) -0.08284(12) 0.44539(10) 0.0292(5) Uani 1 1 d . . . . .
H4 H -0.0483 -0.0963 0.4903 0.035 Uiso 1 1 calc R U . . .
C5 C -0.08329(12) -0.01852(12) 0.40508(10) 0.0280(4) Uani 1 1 d . . . . .
H5 H -0.1133 0.0116 0.4227 0.034 Uiso 1 1 calc R U . . .
C6 C -0.07907(11) 0.00286(11) 0.33890(10) 0.0251(4) Uani 1 1 d . . . . .
C7 C 0.05697(12) -0.15790(11) 0.33003(10) 0.0267(4) Uani 1 1 d . . . . .
H7 H 0.0286 -0.1580 0.2723 0.032 Uiso 1 1 calc R U . . .
C8 C 0.06568(14) -0.24023(12) 0.35674(12) 0.0354(5) Uani 1 1 d . . . . .
H8A H 0.0972 -0.2423 0.4132 0.053 Uiso 1 1 calc R U . . .
H8B H 0.0938 -0.2692 0.3340 0.053 Uiso 1 1 calc R U . . .
H8C H 0.0117 -0.2619 0.3402 0.053 Uiso 1 1 calc R U . . .
C9 C 0.14124(13) -0.12227(13) 0.35738(12) 0.0348(5) Uani 1 1 d . . . . .
H9A H 0.1349 -0.0706 0.3373 0.052 Uiso 1 1 calc R U . . .
H9B H 0.1721 -0.1525 0.3384 0.052 Uiso 1 1 calc R U . . .
H9C H 0.1705 -0.1210 0.4139 0.052 Uiso 1 1 calc R U . . .
C10 C -0.12287(12) 0.07382(11) 0.29571(11) 0.0276(4) Uani 1 1 d . . . . .
H10 H -0.1173 0.0769 0.2477 0.033 Uiso 1 1 calc R U . . .
C11 C -0.08287(14) 0.14435(12) 0.34397(12) 0.0380(5) Uani 1 1 d . . . . .
H11A H -0.0890 0.1437 0.3908 0.057 Uiso 1 1 calc R U . . .
H11B H -0.1091 0.1897 0.3137 0.057 Uiso 1 1 calc R U . . .
H11C H -0.0250 0.1448 0.3584 0.057 Uiso 1 1 calc R U . . .
C12 C -0.21392(13) 0.07105(13) 0.27129(13) 0.0405(5) Uani 1 1 d . . . . .
H12A H -0.2382 0.0263 0.2391 0.061 Uiso 1 1 calc R U . . .
H12B H -0.2404 0.1167 0.2418 0.061 Uiso 1 1 calc R U . . .
H12C H -0.2213 0.0684 0.3173 0.061 Uiso 1 1 calc R U . . .
C13 C 0.00981(11) 0.03115(10) 0.23620(10) 0.0222(4) Uani 1 1 d . . . . .
H13 H 0.0459 0.0642 0.2756 0.027 Uiso 1 1 calc R U . . .
C14 C -0.07795(11) -0.05985(11) 0.17516(10) 0.0238(4) Uani 1 1 d . . . . .
H14 H -0.1138 -0.1014 0.1652 0.029 Uiso 1 1 calc R U . . .
C15 C -0.06263(11) -0.02342(11) 0.12331(10) 0.0244(4) Uani 1 1 d . . . . .
H15 H -0.0854 -0.0349 0.0699 0.029 Uiso 1 1 calc R U . . .
C16 C 0.02169(12) 0.08918(11) 0.12655(10) 0.0232(4) Uani 1 1 d . . . . .
C17 C 0.09443(12) 0.07415(11) 0.12595(10) 0.0260(4) Uani 1 1 d . . . . .
C18 C 0.11961(13) 0.12816(12) 0.08965(11) 0.0321(5) Uani 1 1 d . . . . .
H18 H 0.1688 0.1206 0.0874 0.038 Uiso 1 1 calc R U . . .
C19 C 0.07400(14) 0.19217(12) 0.05709(11) 0.0331(5) Uani 1 1 d . . . . .
H19 H 0.0921 0.2280 0.0325 0.040 Uiso 1 1 calc R U . . .
C20 C 0.00214(13) 0.20507(12) 0.05964(10) 0.0317(5) Uani 1 1 d . . . . .
H20 H -0.0279 0.2499 0.0373 0.038 Uiso 1 1 calc R U . . .
C21 C -0.02666(12) 0.15365(11) 0.09420(10) 0.0264(4) Uani 1 1 d . . . . .
C22 C 0.14558(13) 0.00440(12) 0.16276(11) 0.0331(5) Uani 1 1 d . . . . .
H22 H 0.1177 -0.0258 0.1863 0.040 Uiso 1 1 calc R U . . .
C23 C 0.1523(2) -0.04504(14) 0.10259(16) 0.0589(8) Uani 1 1 d . . . . .
H23A H 0.0981 -0.0622 0.0646 0.088 Uiso 1 1 calc R U . . .
H23B H 0.1866 -0.0890 0.1280 0.088 Uiso 1 1 calc R U . . .
H23C H 0.1767 -0.0157 0.0765 0.088 Uiso 1 1 calc R U . . .
C24 C 0.22933(17) 0.02683(17) 0.22726(19) 0.0860(11) Uani 1 1 d . . . . .
H24A H 0.2575 0.0575 0.2058 0.129 Uiso 1 1 calc R U . . .
H24B H 0.2611 -0.0188 0.2510 0.129 Uiso 1 1 calc R U . . .
H24C H 0.2231 0.0562 0.2663 0.129 Uiso 1 1 calc R U . . .
C25 C -0.10391(12) 0.16947(11) 0.09975(11) 0.0293(4) Uani 1 1 d . . . . .
H25 H -0.1224 0.1206 0.1117 0.035 Uiso 1 1 calc R U . . .
C26 C -0.08596(14) 0.22412(13) 0.16636(12) 0.0421(6) Uani 1 1 d . . . . .
H26A H -0.0420 0.2036 0.2143 0.063 Uiso 1 1 calc R U . . .
H26B H -0.1349 0.2304 0.1721 0.063 Uiso 1 1 calc R U . . .
H26C H -0.0695 0.2733 0.1553 0.063 Uiso 1 1 calc R U . . .
C27 C -0.17320(14) 0.19984(13) 0.02463(12) 0.0420(6) Uani 1 1 d . . . . .
H27A H -0.1588 0.2501 0.0140 0.063 Uiso 1 1 calc R U . . .
H27B H -0.2229 0.2033 0.0296 0.063 Uiso 1 1 calc R U . . .
H27C H -0.1824 0.1655 -0.0179 0.063 Uiso 1 1 calc R U . . .
C28 C 0.00817(11) 0.52590(10) 0.32279(9) 0.0215(4) Uani 1 1 d . . . . .
C29 C -0.04136(11) 0.56213(11) 0.34883(10) 0.0229(4) Uani 1 1 d . . . . .
H29 H -0.0973 0.5694 0.3137 0.028 Uiso 1 1 calc R U . . .
C30 C -0.01105(12) 0.58773(10) 0.42457(10) 0.0232(4) Uani 1 1 d . . . . .
C31 C 0.07051(11) 0.57822(11) 0.47806(10) 0.0244(4) Uani 1 1 d . . . . .
H31 H 0.0913 0.5955 0.5297 0.029 Uiso 1 1 calc R U . . .
C32 C 0.12038(11) 0.54272(11) 0.45371(10) 0.0231(4) Uani 1 1 d . . . . .
C33 C 0.08984(11) 0.51791(10) 0.37757(9) 0.0222(4) Uani 1 1 d . . . . .
H33 H 0.1260 0.4947 0.3625 0.027 Uiso 1 1 calc R U . . .
C34 C -0.06594(13) 0.62911(12) 0.44784(11) 0.0302(5) Uani 1 1 d . . . . .
C35 C 0.20870(12) 0.53116(11) 0.50835(10) 0.0261(4) Uani 1 1 d . . . . .
C36 C 0.03252(11) 0.44747(11) 0.21602(9) 0.0223(4) Uani 1 1 d . . . . .
C37 C 0.06690(11) 0.38304(10) 0.26230(10) 0.0228(4) Uani 1 1 d . . . . .
H37 H 0.0572 0.3743 0.3048 0.027 Uiso 1 1 calc R U . . .
C38 C 0.11445(11) 0.33186(11) 0.24800(10) 0.0245(4) Uani 1 1 d . . . . .
C39 C 0.12949(12) 0.34181(11) 0.18569(10) 0.0266(4) Uani 1 1 d . . . . .
H39 H 0.1629 0.3075 0.1763 0.032 Uiso 1 1 calc R U . . .
C40 C 0.09408(11) 0.40341(11) 0.13777(10) 0.0244(4) Uani 1 1 d . . . . .
C41 C 0.04679(11) 0.45493(11) 0.15265(10) 0.0232(4) Uani 1 1 d . . . . .
H41 H 0.0234 0.4965 0.1186 0.028 Uiso 1 1 calc R U . . .
C42 C 0.15040(13) 0.26503(12) 0.29956(11) 0.0321(5) Uani 1 1 d . . . . .
C43 C 0.10408(12) 0.41444(12) 0.06723(11) 0.0295(5) Uani 1 1 d . . . . .
C44 C -0.11328(11) 0.45575(10) 0.19684(9) 0.0214(4) Uani 1 1 d . . . . .
C45 C -0.13948(11) 0.41597(10) 0.24279(10) 0.0224(4) Uani 1 1 d . . . . .
H45 H -0.1089 0.4202 0.2973 0.027 Uiso 1 1 calc R U . . .
C46 C -0.20860(11) 0.37055(11) 0.21132(10) 0.0224(4) Uani 1 1 d . . . . .
C47 C -0.25574(12) 0.36323(11) 0.13144(10) 0.0244(4) Uani 1 1 d . . . . .
H47 H -0.3030 0.3324 0.1098 0.029 Uiso 1 1 calc R U . . .
C48 C -0.23161(11) 0.40213(11) 0.08487(10) 0.0239(4) Uani 1 1 d . . . . .
C49 C -0.16226(11) 0.44683(11) 0.11636(10) 0.0230(4) Uani 1 1 d . . . . .
H49 H -0.1472 0.4723 0.0826 0.028 Uiso 1 1 calc R U . . .
C50 C -0.23625(12) 0.33283(11) 0.26237(10) 0.0256(4) Uani 1 1 d . . . . .
C51 C -0.28302(12) 0.39845(12) -0.00149(10) 0.0300(5) Uani 1 1 d . . . . .
C52 C -0.04001(11) 0.58533(11) 0.18802(9) 0.0225(4) Uani 1 1 d . . . . .
C53 C -0.11509(11) 0.62198(11) 0.14768(9) 0.0225(4) Uani 1 1 d . . . . .
H53 H -0.1628 0.5969 0.1415 0.027 Uiso 1 1 calc R U . . .
C54 C -0.12211(12) 0.69378(11) 0.11637(10) 0.0235(4) Uani 1 1 d . . . . .
C55 C -0.05375(12) 0.73214(11) 0.12458(10) 0.0255(4) Uani 1 1 d . . . . .
H55 H -0.0583 0.7814 0.1036 0.031 Uiso 1 1 calc R U . . .
C56 C 0.02149(12) 0.69724(11) 0.16402(10) 0.0260(4) Uani 1 1 d . . . . .
C57 C 0.02769(12) 0.62549(11) 0.19500(9) 0.0236(4) Uani 1 1 d . . . . .
H57 H 0.0799 0.6028 0.2220 0.028 Uiso 1 1 calc R U . . .
C58 C -0.20340(12) 0.73099(11) 0.07221(10) 0.0264(4) Uani 1 1 d . . . . .
C59 C 0.09603(13) 0.73487(12) 0.16996(11) 0.0321(5) Uani 1 1 d . . . . .
B1 B -0.02830(13) 0.50336(13) 0.23101(11) 0.0224(5) Uani 1 1 d . . . . .
N1 N -0.03153(9) -0.02524(9) 0.24557(8) 0.0217(3) Uani 1 1 d . . . . .
N2 N -0.00792(9) 0.03363(9) 0.16187(8) 0.0219(3) Uani 1 1 d . . . . .
F1 F -0.07508(10) 0.70110(8) 0.42789(10) 0.0650(5) Uani 1 1 d . . . . .
F2 F -0.14074(8) 0.59974(8) 0.41662(7) 0.0485(4) Uani 1 1 d . . . . .
F3 F -0.03940(8) 0.62686(9) 0.52423(7) 0.0574(4) Uani 1 1 d . . . . .
F4 F 0.22825(7) 0.54399(7) 0.58237(6) 0.0341(3) Uani 1 1 d . . . . .
F5 F 0.23402(7) 0.46084(6) 0.50525(6) 0.0333(3) Uani 1 1 d . . . . .
F6 F 0.25699(7) 0.57752(7) 0.49288(6) 0.0344(3) Uani 1 1 d . . . . .
F7A F 0.1371(8) 0.2669(6) 0.3611(5) 0.065(3) Uani 0.51(2) 1 d . . P A 1
F8A F 0.2305(5) 0.2657(6) 0.3341(6) 0.072(2) Uani 0.51(2) 1 d . . P A 1
F9A F 0.1225(6) 0.2007(4) 0.2666(6) 0.064(3) Uani 0.51(2) 1 d . U P A 1
F7B F 0.1546(10) 0.2028(6) 0.2595(5) 0.072(3) Uani 0.49(2) 1 d . U P A 2
F8B F 0.1093(7) 0.2423(8) 0.3334(10) 0.084(4) Uani 0.49(2) 1 d . . P A 2
F9B F 0.2251(5) 0.2717(5) 0.3486(6) 0.068(3) Uani 0.49(2) 1 d . . P A 2
F10 F 0.16332(8) 0.37229(8) 0.06727(7) 0.0469(3) Uani 1 1 d . . . . .
F11 F 0.11865(10) 0.48574(8) 0.05689(8) 0.0589(4) Uani 1 1 d . . . . .
F12 F 0.03661(8) 0.39494(9) 0.00250(6) 0.0513(4) Uani 1 1 d . . . . .
F13 F -0.17621(7) 0.32299(7) 0.33487(6) 0.0344(3) Uani 1 1 d . . . . .
F14 F -0.26852(8) 0.26430(7) 0.23690(7) 0.0436(3) Uani 1 1 d . . . . .
F15 F -0.29413(7) 0.37322(7) 0.26833(7) 0.0385(3) Uani 1 1 d . . . . .
F16 F -0.33539(8) 0.34082(7) -0.02479(6) 0.0422(3) Uani 1 1 d . . . . .
F17 F -0.32898(8) 0.46135(7) -0.02968(6) 0.0464(3) Uani 1 1 d . . . . .
F18 F -0.23890(7) 0.39230(8) -0.03832(6) 0.0438(3) Uani 1 1 d . . . . .
F19 F -0.26539(7) 0.68775(7) 0.06464(7) 0.0423(3) Uani 1 1 d . . . . .
F20 F -0.20835(7) 0.79553(7) 0.10589(6) 0.0364(3) Uani 1 1 d . . . . .
F21 F -0.21942(7) 0.75050(7) 0.00044(6) 0.0391(3) Uani 1 1 d . . . . .
F22 F 0.11348(8) 0.71145(9) 0.11529(7) 0.0507(4) Uani 1 1 d . . . . .
F23 F 0.16260(7) 0.72211(7) 0.23767(6) 0.0423(3) Uani 1 1 d . . . . .
F24 F 0.08802(9) 0.81051(8) 0.16284(9) 0.0574(4) Uani 1 1 d . . . . .

loop_
_atom_site_aniso_label
_atom_site_aniso_U_11
_atom_site_aniso_U_22
_atom_site_aniso_U_33
_atom_site_aniso_U_23
_atom_site_aniso_U_13
_atom_site_aniso_U_12
C1 0.0228(10) 0.0247(11) 0.0193(8) -0.0007(7) 0.0092(8) -0.0060(8)
C2 0.0244(10) 0.0238(11) 0.0226(9) -0.0026(8) 0.0083(8) -0.0059(9)
C3 0.0292(11) 0.0263(11) 0.0225(9) 0.0002(8) 0.0095(8) -0.0047(9)
C4 0.0307(11) 0.0347(12) 0.0219(9) -0.0036(8) 0.0122(8) -0.0093(10)
C5 0.0277(11) 0.0314(12) 0.0279(9) -0.0071(8) 0.0156(8) -0.0072(9)
C6 0.0213(10) 0.0257(11) 0.0262(9) -0.0063(8) 0.0096(8) -0.0062(9)
C7 0.0292(11) 0.0264(11) 0.0220(9) 0.0012(8) 0.0101(8) 0.0016(9)
C8 0.0442(13) 0.0282(12) 0.0345(10) 0.0002(9) 0.0192(10) 0.0019(10)
C9 0.0309(12) 0.0356(13) 0.0382(11) 0.0027(9) 0.0165(10) 0.0050(10)
C10 0.0269(10) 0.0278(11) 0.0301(10) -0.0010(8) 0.0151(9) 0.0014(9)
C11 0.0369(13) 0.0303(12) 0.0397(11) -0.0016(9) 0.0122(10) 0.0015(10)
C12 0.0301(12) 0.0389(14) 0.0481(13) 0.0042(10) 0.0147(10) 0.0038(11)
C13 0.0221(10) 0.0209(10) 0.0215(8) -0.0009(7) 0.0086(8) -0.0004(8)
C14 0.0208(10) 0.0233(10) 0.0226(9) -0.0022(7) 0.0064(8) -0.0019(8)
C15 0.0232(10) 0.0259(11) 0.0193(8) -0.0027(7) 0.0062(8) -0.0007(9)
C16 0.0290(10) 0.0213(10) 0.0192(8) 0.0002(7) 0.0113(8) -0.0028(9)
C17 0.0295(11) 0.0260(11) 0.0233(9) -0.0008(8) 0.0132(8) -0.0021(9)
C18 0.0364(12) 0.0347(12) 0.0326(10) -0.0050(9) 0.0224(9) -0.0061(10)
C19 0.0486(13) 0.0286(12) 0.0271(10) -0.0010(8) 0.0220(10) -0.0081(11)
C20 0.0421(13) 0.0241(11) 0.0238(9) 0.0027(8) 0.0113(9) 0.0003(10)
C21 0.0314(11) 0.0229(11) 0.0200(9) -0.0001(7) 0.0082(8) -0.0009(9)
C22 0.0306(11) 0.0347(13) 0.0378(11) 0.0029(9) 0.0194(9) 0.0039(10)
C23 0.101(2) 0.0337(14) 0.0743(17) 0.0120(12) 0.0683(18) 0.0165(15)
C24 0.0419(17) 0.0547(19) 0.103(2) 0.0089(17) -0.0133(16) 0.0104(15)
C25 0.0278(11) 0.0232(11) 0.0319(10) 0.0008(8) 0.0100(9) 0.0034(9)
C26 0.0391(13) 0.0452(14) 0.0412(12) -0.0069(10) 0.0184(11) 0.0044(11)
C27 0.0368(13) 0.0382(14) 0.0395(12) 0.0015(10) 0.0086(10) 0.0096(11)
C28 0.0253(10) 0.0194(10) 0.0216(8) 0.0013(7) 0.0126(8) -0.0021(8)
C29 0.0215(10) 0.0246(10) 0.0214(8) 0.0008(7) 0.0091(8) -0.0017(8)
C30 0.0265(10) 0.0206(10) 0.0249(9) 0.0005(7) 0.0143(8) -0.0012(9)
C31 0.0305(11) 0.0244(11) 0.0183(8) -0.0026(7) 0.0116(8) -0.0031(9)
C32 0.0247(10) 0.0223(10) 0.0217(8) 0.0010(7) 0.0106(8) -0.0026(8)
C33 0.0241(10) 0.0226(10) 0.0221(8) -0.0011(7) 0.0127(8) -0.0022(8)
C34 0.0316(11) 0.0334(12) 0.0276(9) -0.0044(9) 0.0156(9) 0.0000(10)
C35 0.0292(11) 0.0267(11) 0.0221(9) -0.0034(8) 0.0120(8) -0.0035(9)
C36 0.0200(9) 0.0248(10) 0.0194(8) -0.0025(7) 0.0070(7) -0.0024(8)
C37 0.0227(10) 0.0263(11) 0.0176(8) -0.0026(7) 0.0080(7) -0.0019(8)
C38 0.0222(10) 0.0237(11) 0.0220(9) -0.0020(8) 0.0058(8) -0.0014(8)
C39 0.0227(10) 0.0292(11) 0.0250(9) -0.0047(8) 0.0089(8) 0.0011(9)
C40 0.0226(10) 0.0287(11) 0.0206(8) -0.0032(8) 0.0091(8) -0.0020(9)
C41 0.0217(10) 0.0251(11) 0.0199(8) 0.0000(7) 0.0074(7) -0.0007(8)
C42 0.0290(11) 0.0325(12) 0.0285(10) 0.0009(9) 0.0084(9) 0.0041(10)
C43 0.0311(11) 0.0304(12) 0.0304(10) -0.0022(9) 0.0175(9) 0.0036(10)
C44 0.0229(10) 0.0212(10) 0.0208(8) -0.0008(7) 0.0110(8) 0.0028(8)
C45 0.0249(10) 0.0221(10) 0.0196(8) -0.0004(7) 0.0102(8) 0.0033(8)
C46 0.0249(10) 0.0182(10) 0.0259(9) 0.0003(7) 0.0135(8) 0.0043(8)
C47 0.0235(10) 0.0206(10) 0.0275(9) -0.0015(8) 0.0108(8) 0.0019(8)
C48 0.0251(10) 0.0236(10) 0.0218(8) -0.0029(8) 0.0102(8) 0.0019(9)
C49 0.0265(10) 0.0234(10) 0.0208(8) 0.0012(7) 0.0127(8) 0.0017(8)
C50 0.0268(11) 0.0225(11) 0.0277(9) 0.0010(8) 0.0130(8) 0.0012(9)
C51 0.0291(11) 0.0323(12) 0.0249(9) -0.0047(8) 0.0098(8) -0.0031(10)
C52 0.0254(10) 0.0260(11) 0.0165(8) -0.0029(7) 0.0104(7) -0.0015(9)
C53 0.0246(10) 0.0251(11) 0.0188(8) -0.0020(7) 0.0111(8) -0.0026(8)
C54 0.0276(10) 0.0244(11) 0.0197(8) -0.0028(7) 0.0120(8) -0.0011(9)
C55 0.0324(11) 0.0227(11) 0.0220(9) -0.0010(8) 0.0135(8) -0.0029(9)
C56 0.0289(11) 0.0279(11) 0.0220(9) -0.0023(8) 0.0128(8) -0.0044(9)
C57 0.0230(10) 0.0291(11) 0.0187(8) -0.0023(7) 0.0098(7) -0.0003(9)
C58 0.0310(11) 0.0231(11) 0.0256(9) -0.0014(8) 0.0139(8) -0.0009(9)
C59 0.0311(11) 0.0352(13) 0.0288(10) 0.0029(9) 0.0134(9) -0.0034(10)
B1 0.0228(11) 0.0259(12) 0.0181(9) 0.0009(8) 0.0093(8) 0.0000(10)
N1 0.0211(8) 0.0221(8) 0.0206(7) 0.0008(6) 0.0089(6) -0.0003(7)
N2 0.0234(8) 0.0220(9) 0.0201(7) 0.0008(6) 0.0102(6) 0.0008(7)
F1 0.0895(12) 0.0312(8) 0.1169(13) 0.0134(8) 0.0839(11) 0.0176(8)
F2 0.0339(7) 0.0661(10) 0.0551(8) -0.0198(7) 0.0289(6) -0.0095(7)
F3 0.0519(9) 0.0934(12) 0.0314(6) -0.0105(7) 0.0236(6) 0.0167(8)
F4 0.0285(6) 0.0496(8) 0.0190(5) -0.0049(5) 0.0071(5) -0.0015(6)
F5 0.0291(6) 0.0314(7) 0.0320(6) -0.0017(5) 0.0085(5) 0.0043(5)
F6 0.0268(6) 0.0413(7) 0.0338(6) -0.0012(5) 0.0134(5) -0.0075(6)
F7A 0.102(6) 0.061(4) 0.057(3) 0.035(2) 0.059(4) 0.050(4)
F8A 0.029(3) 0.099(6) 0.089(5) 0.057(4) 0.029(4) 0.030(3)
F9A 0.071(4) 0.020(2) 0.046(3) 0.000(2) -0.017(2) 0.000(3)
F7B 0.121(6) 0.038(3) 0.036(2) -0.0007(17) 0.021(4) 0.029(4)
F8B 0.071(5) 0.089(7) 0.120(8) 0.082(6) 0.067(5) 0.043(4)
F9B 0.051(5) 0.035(3) 0.050(3) 0.003(2) -0.030(3) -0.006(3)
F10 0.0453(8) 0.0668(9) 0.0418(7) 0.0073(6) 0.0313(6) 0.0198(7)
F11 0.1095(13) 0.0367(8) 0.0659(9) -0.0030(7) 0.0703(9) -0.0092(8)
F12 0.0412(8) 0.0897(11) 0.0206(6) -0.0022(6) 0.0127(6) -0.0001(8)
F13 0.0294(6) 0.0444(7) 0.0274(6) 0.0118(5) 0.0119(5) 0.0014(6)
F14 0.0597(9) 0.0315(7) 0.0435(7) -0.0043(5) 0.0278(7) -0.0167(7)
F15 0.0383(7) 0.0458(8) 0.0437(7) 0.0159(6) 0.0295(6) 0.0146(6)
F16 0.0444(8) 0.0484(8) 0.0267(6) -0.0123(5) 0.0109(6) -0.0160(7)
F17 0.0512(8) 0.0419(8) 0.0281(6) 0.0045(5) 0.0041(6) 0.0129(7)
F18 0.0410(7) 0.0691(10) 0.0237(6) -0.0072(6) 0.0173(5) -0.0066(7)
F19 0.0257(7) 0.0347(7) 0.0570(8) 0.0099(6) 0.0118(6) 0.0012(6)
F20 0.0378(7) 0.0319(7) 0.0388(6) -0.0081(5) 0.0175(6) 0.0071(6)
F21 0.0421(7) 0.0479(8) 0.0246(6) 0.0068(5) 0.0136(5) 0.0161(6)
F22 0.0410(8) 0.0820(11) 0.0390(7) -0.0082(7) 0.0272(6) -0.0195(7)
F23 0.0290(7) 0.0583(9) 0.0325(6) 0.0030(6) 0.0086(5) -0.0141(6)
F24 0.0479(9) 0.0352(8) 0.0891(11) 0.0107(7) 0.0324(8) -0.0107(7)

loop_
_atom_type_symbol
_atom_type_description
_atom_type_scat_dispersion_real
_atom_type_scat_dispersion_imag
_atom_type_scat_source
C C 0.0033 0.0016 'International Tables Vol C Tables 4.2.6.8 and 6.1.1.4'
H H 0.0000 0.0000 'International Tables Vol C Tables 4.2.6.8 and 6.1.1.4'
B B 0.0013 0.0007 'International Tables Vol C Tables 4.2.6.8 and 6.1.1.4'
N N 0.0061 0.0033 'International Tables Vol C Tables 4.2.6.8 and 6.1.1.4'
F F 0.0171 0.0103 'International Tables Vol C Tables 4.2.6.8 and 6.1.1.4'

loop_
_geom_angle_atom_site_label_1
_geom_angle_atom_site_label_2
_geom_angle_atom_site_label_3
_geom_angle
C6 C1 C2 124.94(16)
C6 C1 N1 117.33(16)
C2 C1 N1 117.64(16)
C3 C2 C1 116.10(17)
C3 C2 C7 121.45(17)
C1 C2 C7 122.43(16)
C4 C3 C2 120.72(18)
C4 C3 H3 119.6
C2 C3 H3 119.6
C5 C4 C3 121.19(17)
C5 C4 H4 119.4
C3 C4 H4 119.4
C4 C5 C6 120.90(18)
C4 C5 H5 119.6
C6 C5 H5 119.6
C5 C6 C1 116.15(18)
C5 C6 C10 119.52(17)
C1 C6 C10 124.33(16)
C2 C7 C8 113.43(16)
C2 C7 C9 110.25(16)
C8 C7 C9 110.20(17)
C2 C7 H7 107.6
C8 C7 H7 107.6
C9 C7 H7 107.6
C7 C8 H8A 109.5
C7 C8 H8B 109.5
H8A C8 H8B 109.5
C7 C8 H8C 109.5
H8A C8 H8C 109.5
H8B C8 H8C 109.5
C7 C9 H9A 109.5
C7 C9 H9B 109.5
H9A C9 H9B 109.5
C7 C9 H9C 109.5
H9A C9 H9C 109.5
H9B C9 H9C 109.5
C6 C10 C11 110.53(16)
C6 C10 C12 111.86(17)
C11 C10 C12 111.29(17)
C6 C10 H10 107.7
C11 C10 H10 107.7
C12 C10 H10 107.7
C10 C11 H11A 109.5
C10 C11 H11B 109.5
H11A C11 H11B 109.5
C10 C11 H11C 109.5
H11A C11 H11C 109.5
H11B C11 H11C 109.5
C10 C12 H12A 109.5
C10 C12 H12B 109.5
H12A C12 H12B 109.5
C10 C12 H12C 109.5
H12A C12 H12C 109.5
H12B C12 H12C 109.5
N1 C13 N2 108.54(16)
N1 C13 H13 125.7
N2 C13 H13 125.7
C15 C14 N1 106.88(16)
C15 C14 H14 126.6
N1 C14 H14 126.6
C14 C15 N2 107.52(15)
C14 C15 H15 126.2
N2 C15 H15 126.2
C17 C16 C21 124.89(17)
C17 C16 N2 118.01(16)
C21 C16 N2 117.08(16)
C16 C17 C18 116.12(18)
C16 C17 C22 123.25(17)
C18 C17 C22 120.63(17)
C19 C18 C17 120.89(19)
C19 C18 H18 119.6
C17 C18 H18 119.6
C18 C19 C20 120.96(19)
C18 C19 H19 119.5
C20 C19 H19 119.5
C19 C20 C21 121.16(19)
C19 C20 H20 119.4
C21 C20 H20 119.4
C20 C21 C16 115.97(18)
C20 C21 C25 121.03(18)
C16 C21 C25 122.92(17)
C17 C22 C23 111.13(17)
C17 C22 C24 110.55(19)
C23 C22 C24 111.4(2)
C17 C22 H22 107.9
C23 C22 H22 107.9
C24 C22 H22 107.9
C22 C23 H23A 109.5
C22 C23 H23B 109.5
H23A C23 H23B 109.5
C22 C23 H23C 109.5
H23A C23 H23C 109.5
H23B C23 H23C 109.5
C22 C24 H24A 109.5
C22 C24 H24B 109.5
H24A C24 H24B 109.5
C22 C24 H24C 109.5
H24A C24 H24C 109.5
H24B C24 H24C 109.5
C21 C25 C27 113.07(16)
C21 C25 C26 110.28(17)
C27 C25 C26 110.33(17)
C21 C25 H25 107.6
C27 C25 H25 107.6
C26 C25 H25 107.6
C25 C26 H26A 109.5
C25 C26 H26B 109.5
H26A C26 H26B 109.5
C25 C26 H26C 109.5
H26A C26 H26C 109.5
H26B C26 H26C 109.5
C25 C27 H27A 109.5
C25 C27 H27B 109.5
H27A C27 H27B 109.5
C25 C27 H27C 109.5
H27A C27 H27C 109.5
H27B C27 H27C 109.5
C33 C28 C29 115.57(15)
C33 C28 B1 123.63(16)
C29 C28 B1 120.51(16)
C30 C29 C28 122.20(17)
C30 C29 H29 118.9
C28 C29 H29 118.9
C31 C30 C29 120.87(17)
C31 C30 C34 119.39(16)
C29 C30 C34 119.69(17)
C32 C31 C30 117.92(16)
C32 C31 H31 121.0
C30 C31 H31 121.0
C31 C32 C33 120.95(17)
C31 C32 C35 120.49(16)
C33 C32 C35 118.56(17)
C28 C33 C32 122.48(17)
C28 C33 H33 118.8
C32 C33 H33 118.8
F1 C34 F2 106.16(18)
F1 C34 F3 106.79(17)
F2 C34 F3 104.69(16)
F1 C34 C30 113.03(16)
F2 C34 C30 112.86(16)
F3 C34 C30 112.68(17)
F5 C35 F4 106.59(15)
F5 C35 F6 105.25(15)
F4 C35 F6 105.90(14)
F5 C35 C32 112.73(15)
F4 C35 C32 113.37(16)
F6 C35 C32 112.38(15)
C41 C36 C37 115.53(17)
C41 C36 B1 123.12(16)
C37 C36 B1 120.98(15)
C38 C37 C36 122.39(16)
C38 C37 H37 118.8
C36 C37 H37 118.8
C37 C38 C39 120.82(17)
C37 C38 C42 120.20(17)
C39 C38 C42 118.97(18)
C40 C39 C38 117.88(18)
C40 C39 H39 121.1
C38 C39 H39 121.1
C39 C40 C41 121.07(17)
C39 C40 C43 120.24(17)
C41 C40 C43 118.67(17)
C40 C41 C36 122.25(17)
C40 C41 H41 118.9
C36 C41 H41 118.9
F9B C42 F8B 110.1(6)
F9A C42 F8A 110.9(6)
F9A C42 F7A 105.7(5)
F8A C42 F7A 100.7(6)
F9B C42 F7B 99.8(6)
F8B C42 F7B 104.8(6)
F9B C42 C38 114.9(4)
F9A C42 C38 114.3(4)
F8B C42 C38 114.1(4)
F8A C42 C38 112.2(5)
F7A C42 C38 112.1(4)
F7B C42 C38 111.9(4)
F11 C43 F10 107.47(17)
F11 C43 F12 105.48(16)
F10 C43 F12 105.20(15)
F11 C43 C40 113.01(16)
F10 C43 C40 113.25(16)
F12 C43 C40 111.81(16)
C45 C44 C49 115.32(16)
C45 C44 B1 124.10(15)
C49 C44 B1 120.36(15)
C46 C45 C44 122.39(16)
C46 C45 H45 118.8
C44 C45 H45 118.8
C45 C46 C47 120.74(16)
C45 C46 C50 120.28(16)
C47 C46 C50 118.87(17)
C48 C47 C46 118.07(17)
C48 C47 H47 121.0
C46 C47 H47 121.0
C47 C48 C49 121.11(16)
C47 C48 C51 119.55(17)
C49 C48 C51 119.30(16)
C48 C49 C44 122.37(16)
C48 C49 H49 118.8
C44 C49 H49 118.8
F14 C50 F13 106.32(15)
F14 C50 F15 105.93(16)
F13 C50 F15 106.06(14)
F14 C50 C46 113.04(15)
F13 C50 C46 113.11(15)
F15 C50 C46 111.82(15)
F16 C51 F18 107.00(15)
F16 C51 F17 105.50(16)
F18 C51 F17 106.24(16)
F16 C51 C48 113.09(16)
F18 C51 C48 112.87(16)
F17 C51 C48 111.62(15)
C57 C52 C53 115.90(17)
C57 C52 B1 120.30(17)
C53 C52 B1 123.64(17)
C54 C53 C52 122.17(18)
C54 C53 H53 118.9
C52 C53 H53 118.9
C55 C54 C53 120.47(18)
C55 C54 C58 118.53(17)
C53 C54 C58 120.99(17)
C54 C55 C56 118.75(18)
C54 C55 H55 120.6
C56 C55 H55 120.6
C55 C56 C57 120.22(18)
C55 C56 C59 120.30(18)
C57 C56 C59 119.41(18)
C56 C57 C52 122.50(18)
C56 C57 H57 118.8
C52 C57 H57 118.8
F19 C58 F21 106.31(15)
F19 C58 F20 106.36(16)
F21 C58 F20 105.52(15)
F19 C58 C54 113.61(16)
F21 C58 C54 112.46(15)
F20 C58 C54 112.00(16)
F22 C59 F23 106.47(17)
F22 C59 F24 106.44(16)
F23 C59 F24 105.99(17)
F22 C59 C56 112.00(17)
F23 C59 C56 113.11(15)
F24 C59 C56 112.33(18)
C44 B1 C36 103.74(15)
C44 B1 C52 112.16(15)
C36 B1 C52 112.02(15)
C44 B1 C28 113.04(14)
C36 B1 C28 112.48(15)
C52 B1 C28 103.68(15)
C13 N1 C14 108.88(14)
C13 N1 C1 125.93(15)
C14 N1 C1 125.00(15)
C13 N2 C15 108.18(15)
C13 N2 C16 126.22(15)
C15 N2 C16 125.52(14)

loop_
_geom_bond_atom_site_label_1
_geom_bond_atom_site_label_2
_geom_bond_distance
C1 C6 1.395(3)
C1 C2 1.400(3)
C1 N1 1.462(2)
C2 C3 1.393(2)
C2 C7 1.522(3)
C3 C4 1.387(3)
C3 H3 0.9500
C4 C5 1.379(3)
C4 H4 0.9500
C5 C6 1.394(2)
C5 H5 0.9500
C6 C10 1.518(3)
C7 C8 1.530(3)
C7 C9 1.537(3)
C7 H7 1.0000
C8 H8A 0.9800
C8 H8B 0.9800
C8 H8C 0.9800
C9 H9A 0.9800
C9 H9B 0.9800
C9 H9C 0.9800
C10 C11 1.530(3)
C10 C12 1.534(3)
C10 H10 1.0000
C11 H11A 0.9800
C11 H11B 0.9800
C11 H11C 0.9800
C12 H12A 0.9800
C12 H12B 0.9800
C12 H12C 0.9800
C13 N1 1.326(2)
C13 N2 1.339(2)
C13 H13 0.9500
C14 C15 1.347(2)
C14 N1 1.381(2)
C14 H14 0.9500
C15 N2 1.379(2)
C15 H15 0.9500
C16 C17 1.390(3)
C16 C21 1.405(3)
C16 N2 1.455(2)
C17 C18 1.401(3)
C17 C22 1.517(3)
C18 C19 1.378(3)
C18 H18 0.9500
C19 C20 1.386(3)
C19 H19 0.9500
C20 C21 1.388(3)
C20 H20 0.9500
C21 C25 1.524(3)
C22 C23 1.524(3)
C22 C24 1.527(3)
C22 H22 1.0000
C23 H23A 0.9800
C23 H23B 0.9800
C23 H23C 0.9800
C24 H24A 0.9800
C24 H24B 0.9800
C24 H24C 0.9800
C25 C27 1.528(3)
C25 C26 1.532(3)
C25 H25 1.0000
C26 H26A 0.9800
C26 H26B 0.9800
C26 H26C 0.9800
C27 H27A 0.9800
C27 H27B 0.9800
C27 H27C 0.9800
C28 C33 1.397(3)
C28 C29 1.407(2)
C28 B1 1.648(2)
C29 C30 1.395(2)
C29 H29 0.9500
C30 C31 1.392(3)
C30 C34 1.497(3)
C31 C32 1.384(3)
C31 H31 0.9500
C32 C33 1.397(2)
C32 C35 1.496(3)
C33 H33 0.9500
C34 F1 1.319(2)
C34 F2 1.336(2)
C34 F3 1.342(2)
C35 F5 1.342(2)
C35 F4 1.3423(19)
C35 F6 1.356(2)
C36 C41 1.400(2)
C36 C37 1.409(3)
C36 B1 1.635(3)
C37 C38 1.387(3)
C37 H37 0.9500
C38 C39 1.393(2)
C38 C42 1.493(3)
C39 C40 1.386(3)
C39 H39 0.9500
C40 C41 1.393(3)
C40 C43 1.499(2)
C41 H41 0.9500
C42 F9B 1.272(8)
C42 F9A 1.291(8)
C42 F8B 1.297(9)
C42 F8A 1.318(8)
C42 F7A 1.348(8)
C42 F7B 1.376(8)
C43 F11 1.325(2)
C43 F10 1.334(2)
C43 F12 1.344(2)
C44 C45 1.404(2)
C44 C49 1.413(2)
C44 B1 1.634(3)
C45 C46 1.392(3)
C45 H45 0.9500
C46 C47 1.396(2)
C46 C50 1.488(2)
C47 C48 1.381(3)
C47 H47 0.9500
C48 C49 1.388(3)
C48 C51 1.506(2)
C49 H49 0.9500
C50 F14 1.340(2)
C50 F13 1.344(2)
C50 F15 1.347(2)
C51 F16 1.334(2)
C51 F18 1.336(2)
C51 F17 1.352(2)
C52 C57 1.399(3)
C52 C53 1.400(3)
C52 B1 1.639(3)
C53 C54 1.390(3)
C53 H53 0.9500
C54 C55 1.386(3)
C54 C58 1.498(3)
C55 C56 1.387(3)
C55 H55 0.9500
C56 C57 1.388(3)
C56 C59 1.497(3)
C57 H57 0.9500
C58 F19 1.336(2)
C58 F21 1.342(2)
C58 F20 1.344(2)
C59 F22 1.330(2)
C59 F23 1.342(2)
C59 F24 1.345(2)

loop_
_geom_torsion_atom_site_label_1
_geom_torsion_atom_site_label_2
_geom_torsion_atom_site_label_3
_geom_torsion_atom_site_label_4
_geom_torsion
C6 C1 C2 C3 -0.3(3)
N1 C1 C2 C3 -176.78(16)
C6 C1 C2 C7 -178.75(17)
N1 C1 C2 C7 4.8(3)
C1 C2 C3 C4 0.1(3)
C7 C2 C3 C4 178.55(17)
C2 C3 C4 C5 0.0(3)
C3 C4 C5 C6 0.1(3)
C4 C5 C6 C1 -0.3(3)
C4 C5 C6 C10 179.72(17)
C2 C1 C6 C5 0.4(3)
N1 C1 C6 C5 176.88(16)
C2 C1 C6 C10 -179.60(18)
N1 C1 C6 C10 -3.1(3)
C3 C2 C7 C8 25.7(3)
C1 C2 C7 C8 -155.99(18)
C3 C2 C7 C9 -98.4(2)
C1 C2 C7 C9 79.9(2)
C5 C6 C10 C11 68.1(2)
C1 C6 C10 C11 -111.9(2)
C5 C6 C10 C12 -56.5(2)
C1 C6 C10 C12 123.5(2)
N1 C14 C15 N2 -0.7(2)
C21 C16 C17 C18 -0.3(3)
N2 C16 C17 C18 178.42(16)
C21 C16 C17 C22 178.93(18)
N2 C16 C17 C22 -2.3(3)
C16 C17 C18 C19 0.2(3)
C22 C17 C18 C19 -179.05(18)
C17 C18 C19 C20 0.3(3)
C18 C19 C20 C21 -0.7(3)
C19 C20 C21 C16 0.6(3)
C19 C20 C21 C25 177.54(17)
C17 C16 C21 C20 -0.1(3)
N2 C16 C21 C20 -178.86(15)
C17 C16 C21 C25 -176.94(17)
N2 C16 C21 C25 4.3(3)
C16 C17 C22 C23 117.5(2)
C18 C17 C22 C23 -63.3(3)
C16 C17 C22 C24 -118.3(2)
C18 C17 C22 C24 60.9(3)
C20 C21 C25 C27 44.9(2)
C16 C21 C25 C27 -138.45(19)
C20 C21 C25 C26 -79.2(2)
C16 C21 C25 C26 97.5(2)
C33 C28 C29 C30 -0.6(3)
B1 C28 C29 C30 -174.56(17)
C28 C29 C30 C31 -0.1(3)
C28 C29 C30 C34 177.15(18)
C29 C30 C31 C32 0.1(3)
C34 C30 C31 C32 -177.15(17)
C30 C31 C32 C33 0.6(3)
C30 C31 C32 C35 179.68(17)
C29 C28 C33 C32 1.3(3)
B1 C28 C33 C32 175.03(17)
C31 C32 C33 C28 -1.3(3)
C35 C32 C33 C28 179.57(17)
C31 C30 C34 F1 96.5(2)
C29 C30 C34 F1 -80.8(2)
C31 C30 C34 F2 -143.01(18)
C29 C30 C34 F2 39.7(3)
C31 C30 C34 F3 -24.7(3)
C29 C30 C34 F3 158.05(18)
C31 C32 C35 F5 133.76(17)
C33 C32 C35 F5 -47.1(2)
C31 C32 C35 F4 12.5(3)
C33 C32 C35 F4 -168.36(16)
C31 C32 C35 F6 -107.50(19)
C33 C32 C35 F6 71.6(2)
C41 C36 C37 C38 2.5(3)
B1 C36 C37 C38 175.73(17)
C36 C37 C38 C39 -0.8(3)
C36 C37 C38 C42 179.14(18)
C37 C38 C39 C40 -1.3(3)
C42 C38 C39 C40 178.70(17)
C38 C39 C40 C41 1.7(3)
C38 C39 C40 C43 -176.39(17)
C39 C40 C41 C36 0.0(3)
C43 C40 C41 C36 178.15(18)
C37 C36 C41 C40 -2.0(3)
B1 C36 C41 C40 -175.15(17)
C37 C38 C42 F9B -101.1(7)
C39 C38 C42 F9B 78.8(7)
C37 C38 C42 F9A 114.3(8)
C39 C38 C42 F9A -65.7(8)
C37 C38 C42 F8B 27.3(11)
C39 C38 C42 F8B -152.7(10)
C37 C38 C42 F8A -118.3(5)
C39 C38 C42 F8A 61.6(6)
C37 C38 C42 F7A -5.9(7)
C39 C38 C42 F7A 174.1(7)
C37 C38 C42 F7B 146.1(8)
C39 C38 C42 F7B -34.0(8)
C39 C40 C43 F11 -137.71(19)
C41 C40 C43 F11 44.1(2)
C39 C40 C43 F10 -15.2(3)
C41 C40 C43 F10 166.64(17)
C39 C40 C43 F12 103.4(2)
C41 C40 C43 F12 -74.7(2)
C49 C44 C45 C46 0.4(3)
B1 C44 C45 C46 -174.12(18)
C44 C45 C46 C47 -0.6(3)
C44 C45 C46 C50 -176.74(17)
C45 C46 C47 C48 0.2(3)
C50 C46 C47 C48 176.38(17)
C46 C47 C48 C49 0.4(3)
C46 C47 C48 C51 -177.21(17)
C47 C48 C49 C44 -0.7(3)
C51 C48 C49 C44 176.98(17)
C45 C44 C49 C48 0.3(3)
B1 C44 C49 C48 174.96(17)
C45 C46 C50 F14 -144.68(17)
C47 C46 C50 F14 39.1(2)
C45 C46 C50 F13 -23.8(2)
C47 C46 C50 F13 159.99(17)
C45 C46 C50 F15 95.9(2)
C47 C46 C50 F15 -80.4(2)
C47 C48 C51 F16 -17.7(3)
C49 C48 C51 F16 164.65(17)
C47 C48 C51 F18 -139.30(18)
C49 C48 C51 F18 43.0(3)
C47 C48 C51 F17 101.1(2)
C49 C48 C51 F17 -76.6(2)
C57 C52 C53 C54 0.1(2)
B1 C52 C53 C54 175.52(16)
C52 C53 C54 C55 -0.3(3)
C52 C53 C54 C58 178.83(15)
C53 C54 C55 C56 0.5(3)
C58 C54 C55 C56 -178.65(16)
C54 C55 C56 C57 -0.5(3)
C54 C55 C56 C59 176.29(16)
C55 C56 C57 C52 0.3(3)
C59 C56 C57 C52 -176.55(16)
C53 C52 C57 C56 0.0(2)
B1 C52 C57 C56 -175.65(16)
C55 C54 C58 F19 176.98(15)
C53 C54 C58 F19 -2.2(2)
C55 C54 C58 F21 56.2(2)
C53 C54 C58 F21 -123.01(18)
C55 C54 C58 F20 -62.5(2)
C53 C54 C58 F20 118.35(19)
C55 C56 C59 F22 -94.9(2)
C57 C56 C59 F22 81.9(2)
C55 C56 C59 F23 144.72(18)
C57 C56 C59 F23 -38.5(3)
C55 C56 C59 F24 24.8(2)
C57 C56 C59 F24 -158.41(16)
C45 C44 B1 C36 101.83(19)
C49 C44 B1 C36 -72.4(2)
C45 C44 B1 C52 -137.08(17)
C49 C44 B1 C52 48.7(2)
C45 C44 B1 C28 -20.3(3)
C49 C44 B1 C28 165.50(16)
C41 C36 B1 C44 97.82(19)
C37 C36 B1 C44 -74.93(19)
C41 C36 B1 C52 -23.4(2)
C37 C36 B1 C52 163.89(16)
C41 C36 B1 C28 -139.68(18)
C37 C36 B1 C28 47.6(2)
C57 C52 B1 C44 -163.92(15)
C53 C52 B1 C44 20.8(2)
C57 C52 B1 C36 -47.7(2)
C53 C52 B1 C36 137.02(17)
C57 C52 B1 C28 73.80(19)
C53 C52 B1 C28 -101.45(18)
C33 C28 B1 C44 135.00(18)
C29 C28 B1 C44 -51.5(2)
C33 C28 B1 C36 17.9(3)
C29 C28 B1 C36 -168.63(16)
C33 C28 B1 C52 -103.3(2)
C29 C28 B1 C52 70.2(2)
N2 C13 N1 C14 -0.6(2)
N2 C13 N1 C1 -175.72(16)
C15 C14 N1 C13 0.8(2)
C15 C14 N1 C1 176.01(16)
C6 C1 N1 C13 74.5(2)
C2 C1 N1 C13 -108.8(2)
C6 C1 N1 C14 -99.9(2)
C2 C1 N1 C14 76.8(2)
N1 C13 N2 C15 0.1(2)
N1 C13 N2 C16 177.08(16)
C14 C15 N2 C13 0.4(2)
C14 C15 N2 C16 -176.60(16)
C17 C16 N2 C13 89.1(2)
C21 C16 N2 C13 -92.0(2)
C17 C16 N2 C15 -94.4(2)
C21 C16 N2 C15 84.4(2)
